data_7233716
loop_
_publ_author_name
'David Gendron'
'Eliot Gann'
'Katherine Pattison'
'Fatemeh Maasoumi'
'Christopher R. McNeill'
'Scott E. Watkins'
'Paul L. Burn'
'Benjamin J. Powell'
'Paul E. Shaw'

_publ_section_title
;
 Synthesis and properties of pyrrolo[3,2-b]pyrrole-1,4-diones (isoDPP)
 derivatives
;
_journal_name_full 'Journal of Materials Chemistry C'
_journal_page_first 4276
_journal_page_last 4288
_journal_paper_doi 10.1039/C4TC00427B
_journal_volume 2
_journal_year 2014
_chemical_formula_sum 'C30 H20 N2 O2'
_chemical_formula_weight 440.48
_space_group_IT_number 14
_space_group_name_Hall '-P 2yn'
_space_group_name_H-M_alt 'P 1 21/n 1'
_symmetry_cell_setting monoclinic
_symmetry_Int_Tables_number 14
_symmetry_space_group_name_H-M 'P 1 21/n 1'
_atom_sites_solution_hydrogens geom
_atom_sites_solution_primary direct
_atom_sites_solution_secondary difmap
_cell_angle_alpha 90.00
_cell_angle_beta 100.99(3)
_cell_angle_gamma 90.00
_cell_formula_units_Z 2
_cell_length_a 6.2448(16)
_cell_length_b 11.883(3)
_cell_length_c 14.808(5)
_cell_measurement_temperature 293(2)
_cell_volume 1078.7(5)
_computing_structure_refinement 'SHELXL-97 (Sheldrick, 1997)'
_diffrn_ambient_temperature 293(2)
_diffrn_measured_fraction_theta_full 0.998
_diffrn_measured_fraction_theta_max 0.829
_diffrn_radiation_monochromator graphite
_diffrn_radiation_type MoK\a
_diffrn_radiation_wavelength 0.71073
_diffrn_reflns_av_R_equivalents 0.0336
_diffrn_reflns_av_sigmaI/netI 0.0691
_diffrn_reflns_limit_h_max 8
_diffrn_reflns_limit_h_min -7
_diffrn_reflns_limit_k_max 16
_diffrn_reflns_limit_k_min -7
_diffrn_reflns_limit_l_max 16
_diffrn_reflns_limit_l_min -18
_diffrn_reflns_number 4160
_diffrn_reflns_theta_full 25.00
_diffrn_reflns_theta_max 29.01
_diffrn_reflns_theta_min 3.29
_diffrn_source 'fine-focus sealed tube'
_exptl_absorpt_coefficient_mu 0.086
_exptl_crystal_density_diffrn 1.356
_exptl_crystal_density_method 'not measured'
_exptl_crystal_F_000 460
_refine_diff_density_max 0.241
_refine_diff_density_min -0.188
_refine_diff_density_rms 0.045
_refine_ls_extinction_method none
_refine_ls_goodness_of_fit_ref 1.039
_refine_ls_hydrogen_treatment mixed
_refine_ls_matrix_type full
_refine_ls_number_parameters 154
_refine_ls_number_reflns 2389
_refine_ls_number_restraints 0
_refine_ls_restrained_S_all 1.039
_refine_ls_R_factor_all 0.1017
_refine_ls_R_factor_gt 0.0568
_refine_ls_shift/su_max 0.000
_refine_ls_shift/su_mean 0.000
_refine_ls_structure_factor_coef Fsqd
_refine_ls_weighting_details 'calc w=1/[\s^2^(Fo^2^)+(0.0401P)^2^+0.0439P] where P=(Fo^2^+2Fc^2^)/3'
_refine_ls_weighting_scheme calc
_refine_ls_wR_factor_gt 0.1003
_refine_ls_wR_factor_ref 0.1183
_reflns_number_gt 1526
_reflns_number_total 2389
_reflns_threshold_expression >2sigma(I)
_cod_data_source_file 1000001.cif
_cod_data_source_block PCOD1000001
_cod_original_sg_symbol_H-M 'P 21/n'
_cod_database_code 7233716

loop_
_symmetry_equiv_pos_as_xyz
'x, y, z'
'-x+1/2, y+1/2, -z+1/2'
'-x, -y, -z'
'x-1/2, -y-1/2, z-1/2'

loop_
_atom_site_label
_atom_site_type_symbol
_atom_site_fract_x
_atom_site_fract_y
_atom_site_fract_z
_atom_site_U_iso_or_equiv
_atom_site_adp_type
_atom_site_occupancy
_atom_site_symmetry_multiplicity
_atom_site_calc_flag
_atom_site_refinement_flags
_atom_site_disorder_assembly
_atom_site_disorder_group
C1 C 0.2759(3) 0.87282(19) 0.43898(14) 0.0285(5) Uani 1 1 d . . .
C2 C 0.2531(3) 0.99592(17) 0.42097(13) 0.0245(5) Uani 1 1 d . . .
C3 C 0.5690(3) 0.95710(17) 0.52612(13) 0.0243(5) Uani 1 1 d . . .
C4 C 0.0709(3) 1.04480(18) 0.35542(13) 0.0260(5) Uani 1 1 d . . .
C5 C -0.1371(3) 0.9993(2) 0.34598(14) 0.0328(5) Uani 1 1 d . . .
H5 H -0.1604 0.9365 0.3803 0.039 Uiso 1 1 calc R . .
C6 C -0.3092(3) 1.0469(2) 0.28591(15) 0.0386(6) Uani 1 1 d . . .
H6 H -0.4477 1.0158 0.2802 0.046 Uiso 1 1 calc R . .
C7 C -0.2790(3) 1.1399(2) 0.23428(15) 0.0407(6) Uani 1 1 d . . .
H7 H -0.3964 1.1722 0.1947 0.049 Uiso 1 1 calc R . .
C8 C -0.0722(3) 1.18459(19) 0.24209(14) 0.0374(6) Uani 1 1 d . . .
H8 H -0.0501 1.2469 0.2070 0.045 Uiso 1 1 calc R . .
C9 C 0.1018(3) 1.13758(18) 0.30146(13) 0.0306(5) Uani 1 1 d . . .
H9 H 0.2407 1.1679 0.3056 0.037 Uiso 1 1 calc R . .
C10 C 0.5526(3) 0.74514(18) 0.53471(13) 0.0249(5) Uani 1 1 d . . .
C11 C 0.4336(3) 0.67963(18) 0.58362(14) 0.0323(5) Uani 1 1 d . . .
H11 H 0.3003 0.7051 0.5948 0.039 Uiso 1 1 calc R . .
C12 C 0.5122(4) 0.5764(2) 0.61593(15) 0.0408(6) Uani 1 1 d . . .
H12 H 0.4316 0.5319 0.6489 0.049 Uiso 1 1 calc R . .
C13 C 0.7097(4) 0.5383(2) 0.59978(16) 0.0450(7) Uani 1 1 d . . .
H13 H 0.7623 0.4681 0.6213 0.054 Uiso 1 1 calc R . .
C14 C 0.8286(4) 0.6050(2) 0.55150(17) 0.0423(6) Uani 1 1 d . . .
H14 H 0.9635 0.5803 0.5414 0.051 Uiso 1 1 calc R . .
C15 C 0.7492(3) 0.70809(19) 0.51794(14) 0.0328(5) Uani 1 1 d . . .
H15 H 0.8285 0.7522 0.4842 0.039 Uiso 1 1 calc R . .
N1 N 0.4734(2) 0.85442(15) 0.50338(12) 0.0313(4) Uani 1 1 d . . .
O1 O 0.1562(2) 0.79765(13) 0.40584(10) 0.0387(4) Uani 1 1 d . . .

loop_
_atom_site_aniso_label
_atom_site_aniso_U_11
_atom_site_aniso_U_22
_atom_site_aniso_U_33
_atom_site_aniso_U_23
_atom_site_aniso_U_13
_atom_site_aniso_U_12
C1 0.0241(10) 0.0309(12) 0.0281(11) 0.0010(10) -0.0011(8) -0.0044(10)
C2 0.0232(9) 0.0227(11) 0.0252(10) -0.0005(10) -0.0012(8) -0.0021(9)
C3 0.0269(10) 0.0200(11) 0.0249(10) 0.0026(9) 0.0025(8) -0.0009(9)
C4 0.0262(10) 0.0277(12) 0.0226(10) -0.0030(10) 0.0008(8) 0.0016(9)
C5 0.0284(10) 0.0382(14) 0.0306(11) 0.0027(11) 0.0024(9) 0.0012(11)
C6 0.0254(11) 0.0522(17) 0.0364(12) -0.0022(13) 0.0015(10) 0.0061(11)
C7 0.0365(12) 0.0465(15) 0.0343(12) 0.0015(12) -0.0053(10) 0.0163(12)
C8 0.0493(13) 0.0297(13) 0.0301(12) 0.0015(11) -0.0002(10) 0.0057(11)
C9 0.0336(11) 0.0281(12) 0.0283(11) -0.0023(11) 0.0014(9) -0.0010(10)
C10 0.0271(10) 0.0208(11) 0.0240(10) -0.0011(9) -0.0024(8) -0.0015(9)
C11 0.0298(11) 0.0300(13) 0.0360(12) 0.0032(11) 0.0039(9) -0.0042(10)
C12 0.0467(13) 0.0351(14) 0.0385(13) 0.0100(12) 0.0026(11) -0.0076(12)
C13 0.0518(14) 0.0242(13) 0.0504(15) 0.0032(12) -0.0121(12) 0.0006(12)
C14 0.0347(12) 0.0364(14) 0.0541(16) -0.0153(13) 0.0043(11) 0.0040(12)
C15 0.0345(11) 0.0287(13) 0.0350(12) -0.0031(11) 0.0068(10) -0.0044(11)
N1 0.0311(9) 0.0234(10) 0.0350(10) 0.0044(9) -0.0048(8) -0.0034(8)
O1 0.0336(8) 0.0287(9) 0.0474(10) -0.0013(8) -0.0088(7) -0.0087(7)

loop_
_atom_type_symbol
_atom_type_description
_atom_type_scat_dispersion_real
_atom_type_scat_dispersion_imag
_atom_type_scat_source
C C 0.0033 0.0016 'International Tables Vol C Tables 4.2.6.8 and 6.1.1.4'
H H 0.0000 0.0000 'International Tables Vol C Tables 4.2.6.8 and 6.1.1.4'
N N 0.0061 0.0033 'International Tables Vol C Tables 4.2.6.8 and 6.1.1.4'
O O 0.0106 0.0060 'International Tables Vol C Tables 4.2.6.8 and 6.1.1.4'

loop_
_geom_angle_atom_site_label_1
_geom_angle_atom_site_label_2
_geom_angle_atom_site_label_3
_geom_angle
_geom_angle_site_symmetry_1
_geom_angle_site_symmetry_3
O1 C1 N1 123.27(19) . .
O1 C1 C2 128.54(18) . .
N1 C1 C2 108.18(17) . .
C3 C2 C4 131.90(19) 3_676 .
C3 C2 C1 105.17(16) 3_676 .
C4 C2 C1 122.91(17) . .
C2 C3 N1 141.31(18) 3_676 .
C2 C3 C3 110.8(2) 3_676 3_676
N1 C3 C3 107.83(19) . 3_676
C5 C4 C9 118.57(18) . .
C5 C4 C2 120.31(19) . .
C9 C4 C2 121.12(17) . .
C6 C5 C4 120.2(2) . .
C7 C6 C5 121.0(2) . .
C6 C7 C8 119.13(19) . .
C9 C8 C7 120.6(2) . .
C8 C9 C4 120.43(19) . .
C15 C10 C11 120.4(2) . .
C15 C10 N1 119.85(19) . .
C11 C10 N1 119.69(18) . .
C12 C11 C10 119.8(2) . .
C11 C12 C13 120.4(2) . .
C14 C13 C12 119.4(2) . .
C13 C14 C15 120.4(2) . .
C10 C15 C14 119.6(2) . .
C3 N1 C1 107.97(16) . .
C3 N1 C10 128.20(15) . .
C1 N1 C10 123.82(16) . .

loop_
_geom_bond_atom_site_label_1
_geom_bond_atom_site_label_2
_geom_bond_distance
_geom_bond_site_symmetry_2
C1 O1 1.208(2) .
C1 N1 1.424(2) .
C1 C2 1.489(3) .
C2 C3 1.352(3) 3_676
C2 C4 1.467(3) .
C3 C2 1.352(3) 3_676
C3 N1 1.372(2) .
C3 C3 1.458(4) 3_676
C4 C5 1.390(3) .
C4 C9 1.397(3) .
C5 C6 1.379(3) .
C6 C7 1.377(3) .
C7 C8 1.381(3) .
C8 C9 1.379(3) .
C10 C15 1.371(3) .
C10 C11 1.374(3) .
C10 N1 1.435(2) .
C11 C12 1.373(3) .
C12 C13 1.377(3) .
C13 C14 1.376(3) .
C14 C15 1.379(3) .
